data_4303370
loop_
_publ_author_name
'Olivier Gourdon'
'Zunbeltz Izaola'
'Luis Elcoro'
'Vaclav Petricek'
'Gordon J. Miller'

_publ_section_title
;
Structure Determination of Two Modulated \g-Brass Structures in the Zn-Pd
System through a (3 + 1)-Dimensional Space Description
;
_journal_name_full 'Inorganic Chemistry'
_journal_page_first 9715
_journal_page_last 9722
_journal_paper_doi 10.1021/ic900830y
_journal_volume 48
_journal_year 2009
_chemical_formula_sum 'Pd24.3 Zn75.7'
_space_group_IT_number 64
_symmetry_Int_Tables_number 64
_symmetry_space_group_name_Hall '-C 2ac 2'
_symmetry_space_group_name_H-M 'C m c a'
_audit_creation_date 09-08-25
_audit_update_record 09-08-25
_cell_angle_alpha 90.000
_cell_angle_beta 90.000
_cell_angle_gamma 90.000
_cell_formula_units_Z 104
_cell_length_a 12.929(3)
_cell_length_b 9.112(4)
_cell_length_c 33.320(7)
_cell_volume 3925(2)
_cod_data_source_file ic900830y_si_003.cif
_cod_data_source_block (I)
_cod_original_cell_volume 3925.4(21)
_cod_original_sg_symbol_Hall -C_2bc_2
_cod_original_formula_sum Zn75.7(7)Pd24.3
_cod_database_code 4303370

loop_
_symmetry_equiv_pos_site_id
_symmetry_equiv_pos_as_xyz
1 'x, y, z'
2 '-x, 0.500-y, 0.500+z'
3 'x, -y, -z'
4 '-x, 0.500+y, 0.500-z'
5 '-x, -y, -z'
6 'x, 0.500+y, 0.500-z'
7 '-x, y, z'
8 'x, 0.500-y, 0.500+z'
9 '0.500+x, 0.500+y, z'
10 '0.500-x, 1.000-y, 0.500+z'
11 '0.500+x, 0.500-y, -z'
12 '0.500-x, 1.000+y, 0.500-z'
13 '0.500-x, 0.500-y, -z'
14 '0.500+x, 1.000+y, 0.500-z'
15 '0.500-x, 0.500+y, z'
16 '0.500+x, 1.000-y, 0.500+z'

loop_
_atom_site_aniso_label
_atom_site_aniso_U_11
_atom_site_aniso_U_22
_atom_site_aniso_U_33
_atom_site_aniso_U_12
_atom_site_aniso_U_13
_atom_site_aniso_U_23
Zn1 0.01177 0.01421 0.02452 0.00000 0.00000 -0.00661
Zn2 0.01347 0.01159 0.01997 0.00000 0.00000 0.00615
Zn3 0.01625 0.00641 0.00737 0.00000 0.00000 -0.00043
Zn4 0.01934 0.00909 0.01474 0.00000 0.00000 -0.00403
Zn5 0.01055 0.01431 0.01817 0.00000 0.00000 0.00689
Zn6 0.00970 0.01370 0.01479 0.00000 0.00000 -0.00709
Zn7 0.02003 0.00732 0.00579 0.00000 0.00000 0.00181
Pd1 0.00752 0.00779 0.00832 0.00000 0.00000 0.00120
Pd2 0.00740 0.00772 0.00956 0.00000 0.00000 0.00098
Pd3 0.00768 0.00790 0.00664 0.00000 0.00000 -0.00065
Pd4 0.00780 0.00797 0.00540 0.00000 0.00000 0.00166
Zn8 0.00752 0.00779 0.00832 0.00000 0.00000 0.00120
Zn9 0.00740 0.00772 0.00956 0.00000 0.00000 0.00098
Zn10 0.00768 0.00790 0.00664 0.00000 0.00000 -0.00065
Zn11 0.00780 0.00797 0.00540 0.00000 0.00000 0.00166
Zn12 0.01522 0.02029 0.00877 0.00384 -0.00155 -0.00692
Zn13 0.01415 0.01736 0.00607 -0.00252 0.00122 0.00331
Zn14 0.01766 0.01350 0.00568 0.00611 0.00166 0.00008
Zn15 0.01872 0.01643 0.00838 -0.00682 -0.00133 0.00055
Zn16 0.01239 0.01792 0.01260 0.00352 0.00236 0.00277
Zn17 0.01033 0.00688 0.00692 0.00356 -0.00146 -0.00163
Zn18 0.01088 0.01198 0.01800 0.00446 -0.00052 0.00048
Zn19 0.00869 0.01319 0.00731 -0.00018 -0.00037 0.00005
Zn20 0.00936 0.01407 0.00934 0.00325 -0.00247 -0.00155
Zn21 0.01121 0.01556 0.01226 0.00693 0.00417 0.00177
Zn22 0.00817 0.00579 0.00416 0.00266 -0.00046 0.00141
Zn23 0.01057 0.01413 0.01755 0.00357 -0.00124 -0.00329
Pd5 0.01239 0.01792 0.01260 0.00352 0.00236 0.00277
Pd6 0.01033 0.00688 0.00692 0.00356 -0.00146 -0.00163
Pd8 0.00869 0.01319 0.00731 -0.00018 -0.00037 0.00005
Pd11 0.00817 0.00579 0.00416 0.00266 -0.00046 0.00141

loop_
_atom_site_label
_atom_site_type_symbol
_atom_site_fract_x
_atom_site_fract_y
_atom_site_fract_z
_atom_site_occupancy
_atom_site_symmetry_multiplicity
_atom_site_Wyckoff_symbol
_atom_site_attached_hydrogens
_atom_site_calc_flag
_atom_site_thermal_displace_type
_atom_site_U_iso_or_equiv
Zn1 Zn 0.0000 0.0000 0.0000 1.000 4 a ? d Uani 0.01680
Zn2 Zn 0.0000 0.0402 0.0792 1.000 8 f ? d Uani 0.01500
Zn3 Zn 0.0000 0.9488 0.1548 1.000 8 f ? d Uani 0.01000
Zn4 Zn 0.0000 0.0518 0.2277 1.000 8 f ? d Uani 0.01440
Zn5 Zn 0.0000 0.9889 0.3068 1.000 8 f ? d Uani 0.01430
Zn6 Zn 0.0000 0.9753 0.3861 1.000 8 f ? d Uani 0.01270
Zn7 Zn 0.0000 0.0541 0.4641 1.000 8 f ? d Uani 0.01100
Pd1 Pd 0.0000 0.2722 0.0310 0.87(1) 8 f ? d Uani 0.00790
Pd2 Pd 0.0000 0.2287 0.1565 0.83(1) 8 f ? d Uani 0.00820
Pd3 Pd 0.0000 0.2670 0.2809 0.94(2) 8 f ? d Uani 0.00740
Pd4 Pd 0.0000 0.2560 0.4066 0.98(2) 8 f ? d Uani 0.00710
Zn8 Zn 0.0000 0.2722 0.0310 0.130 8 f ? d Uani 0.00790
Zn9 Zn 0.0000 0.2287 0.1565 0.170 8 f ? d Uani 0.00820
Zn10 Zn 0.0000 0.2670 0.2809 0.060 8 f ? d Uani 0.00740
Zn11 Zn 0.0000 0.2560 0.4066 0.020 8 f ? d Uani 0.00710
Zn12 Zn 0.1297 0.2626 0.0930 1.000 16 g ? d Uani 0.01480
Zn13 Zn 0.1263 0.2832 0.2202 1.000 16 g ? d Uani 0.01250
Zn14 Zn 0.1172 0.2060 0.3442 1.000 16 g ? d Uani 0.01230
Zn15 Zn 0.1206 0.2945 0.4677 1.000 16 g ? d Uani 0.01450
Zn16 Zn 0.1768 0.5953 0.0873 0.91(2) 16 g ? d Uani 0.01430
Zn17 Zn 0.1775 0.5921 0.2241 0.64(2) 16 g ? d Uani 0.00800
Zn18 Zn 0.1865 0.6274 0.3410 1.00(2) 16 g ? d Uani 0.01360
Zn19 Zn 0.1780 0.5860 0.4644 0.29(2) 16 g ? d Uani 0.00970
Zn20 Zn 0.1766 0.5940 0.6016 1.00(2) 16 g ? d Uani 0.01090
Zn21 Zn 0.1799 0.6020 0.7105 1.00(2) 16 g ? d Uani 0.01300
Zn22 Zn 0.1788 0.5793 0.8456 0.04(2) 16 g ? d Uani 0.00600
Zn23 Zn 0.1833 0.6159 0.9755 1.00(2) 16 g ? d Uani 0.01410
Pd5 Pd 0.1768 0.5953 0.0873 0.090 16 g ? d Uani 0.01430
Pd6 Pd 0.1775 0.5921 0.2241 0.360 16 g ? d Uani 0.00800
Pd8 Pd 0.1780 0.5860 0.4644 0.710 16 g ? d Uani 0.00970
Pd11 Pd 0.1788 0.5793 0.8456 0.960 16 g ? d Uani 0.00600

loop_
_atom_type_symbol
_atom_type_oxidation_number
_atom_type_radius_bond
Zn ? 1.200
Pd ? 1.200
